data_7714930
loop_
_publ_author_name
'Zhang, Hai-Qun'
'Lu, Xing'
'Wu, Jiang-Lun'
'Ou, Mei-Quan'
'Chen, Nan-Feng'
'Liang, Hong'
'Chen, Zhen-Feng'

_publ_section_title
;
 Discovery of mitochondrion-targeting copper(II)-plumbagin and -bipyridine
 complexes as chemodynamic therapy agents with enhanced antitumor
 activity.
;
_journal_issue 7
_journal_name_full 'Dalton transactions (Cambridge, England : 2003)'
_journal_page_first 3244
_journal_page_last 3253
_journal_paper_doi 10.1039/d3dt03806h
_journal_volume 53
_journal_year 2024
_chemical_formula_moiety 'C23 H13 Cu F6 N2 O3, Cl O4'
_chemical_formula_sum 'C23 H13 Cl Cu F6 N2 O7'
_chemical_formula_weight 642.34
_space_group_crystal_system monoclinic
_space_group_IT_number 14
_space_group_name_Hall '-P 2ybc'
_space_group_name_H-M_alt 'P 1 21/c 1'
_atom_sites_solution_hydrogens geom
_audit_creation_date 2022-10-11
_audit_creation_method
;
Olex2 1.5
(compiled 2022.04.07 svn.rca3783a0 for OlexSys, GUI svn.r6498)
;
_audit_update_record
;
2022-11-25 deposited with the CCDC.	2024-01-05 downloaded from the CCDC.
;
_cell_angle_alpha 90
_cell_angle_beta 105.658(4)
_cell_angle_gamma 90
_cell_formula_units_Z 4
_cell_length_a 9.5260(4)
_cell_length_b 16.5988(5)
_cell_length_c 15.9965(5)
_cell_measurement_reflns_used 3192
_cell_measurement_temperature 298
_cell_measurement_theta_max 24.8210
_cell_measurement_theta_min 3.8940
_cell_volume 2435.50(15)
_computing_cell_refinement 'CrysAlisPro 1.171.40.53 (Rigaku OD, 2019)'
_computing_data_collection 'CrysAlisPro 1.171.40.53 (Rigaku OD, 2019)'
_computing_data_reduction 'CrysAlisPro 1.171.40.53 (Rigaku OD, 2019)'
_computing_molecular_graphics 'Olex2 1.5 (Dolomanov et al., 2009)'
_computing_publication_material 'Olex2 1.5 (Dolomanov et al., 2009)'
_computing_structure_refinement 'SHELXL 2018/3 (Sheldrick, 2015)'
_computing_structure_solution 'SHELXS  (Sheldrick, 2008)'
_diffrn_ambient_temperature 298.00
_diffrn_detector_area_resol_mean 15.9784
_diffrn_detector_type Eos
_diffrn_measured_fraction_theta_full 0.998
_diffrn_measured_fraction_theta_max 0.884
_diffrn_measurement_details
;
List of Runs (angles in degrees, time in seconds):

  # Type    Start    End  Width  t~exp~   \w     \q     \k     \f   Frames
#--------------------------------------------------------------------------
  1  \w    -55.00  43.00   1.00   50.00    --   17.77 -38.00 -60.00   98
  2  \w    -55.00  62.00   1.00   50.00    --   17.77 -19.00   0.00  117
  3  \w    -96.00 -34.00   1.00   50.00    --  -19.57 178.00  60.00   62
  4  \w    -88.00 -38.00   1.00   50.00    --  -19.57 -57.00  30.00   50
;
_diffrn_measurement_device 'four-circle diffractometer'
_diffrn_measurement_device_type 'SuperNova, Single source at offset/far, Eos'
_diffrn_measurement_method '\w scans'
_diffrn_radiation_type MoK\a
_diffrn_radiation_wavelength 0.71073
_diffrn_reflns_av_R_equivalents 0.0429
_diffrn_reflns_av_unetI/netI 0.0650
_diffrn_reflns_Laue_measured_fraction_full 0.998
_diffrn_reflns_Laue_measured_fraction_max 0.884
_diffrn_reflns_limit_h_max 12
_diffrn_reflns_limit_h_min -12
_diffrn_reflns_limit_k_max 20
_diffrn_reflns_limit_k_min -20
_diffrn_reflns_limit_l_max 21
_diffrn_reflns_limit_l_min -21
_diffrn_reflns_number 16165
_diffrn_reflns_point_group_measured_fraction_full 0.998
_diffrn_reflns_point_group_measured_fraction_max 0.884
_diffrn_reflns_theta_full 25.242
_diffrn_reflns_theta_max 28.869
_diffrn_reflns_theta_min 3.310
_exptl_absorpt_coefficient_mu 1.101
_exptl_absorpt_correction_T_max 1.00000
_exptl_absorpt_correction_T_min 0.82126
_exptl_absorpt_correction_type multi-scan
_exptl_absorpt_process_details
;
CrysAlisPro 1.171.40.53 (Rigaku Oxford Diffraction, 2019)
Empirical absorption correction using spherical harmonics,
 implemented in SCALE3 ABSPACK scaling algorithm.
;
_exptl_crystal_colour 'dull brownish brown'
_exptl_crystal_colour_lustre dull
_exptl_crystal_colour_modifier brownish
_exptl_crystal_colour_primary brown
_exptl_crystal_density_diffrn 1.752
_exptl_crystal_description block
_exptl_crystal_F_000 1284
_exptl_crystal_size_max 0.27
_exptl_crystal_size_mid 0.18
_exptl_crystal_size_min 0.12
_refine_diff_density_max 0.641
_refine_diff_density_min -0.473
_refine_diff_density_rms 0.081
_refine_ls_extinction_method none
_refine_ls_goodness_of_fit_ref 1.040
_refine_ls_hydrogen_treatment constr
_refine_ls_matrix_type full
_refine_ls_number_parameters 382
_refine_ls_number_reflns 5645
_refine_ls_number_restraints 72
_refine_ls_restrained_S_all 1.081
_refine_ls_R_factor_all 0.1010
_refine_ls_R_factor_gt 0.0599
_refine_ls_shift/su_max 0.001
_refine_ls_shift/su_mean 0.000
_refine_ls_structure_factor_coef Fsqd
_refine_ls_weighting_details 'w=1/[\s^2^(Fo^2^)+(0.0427P)^2^+5.3129P] where P=(Fo^2^+2Fc^2^)/3'
_refine_ls_weighting_scheme calc
_refine_ls_wR_factor_gt 0.1306
_refine_ls_wR_factor_ref 0.1521
_reflns_Friedel_coverage 0.000
_reflns_number_gt 3677
_reflns_number_total 5645
_reflns_threshold_expression 'I > 2\s(I)'
_cod_data_source_file d3dt03806h2.cif
_cod_data_source_block 20200707-czf-zhq-p-cf3-cuclo4-etoh-bingaaayong
_cod_depositor_comments 'Adding full bibliography for 7714929--7714932.cif.'
_cod_database_code 7714930
_shelx_shelxl_version_number 2018/3
_shelx_space_group_comment
;
The symmetry employed for this shelxl refinement is uniquely defined
by the following loop, which should always be used as a source of
symmetry information in preference to the above space-group names.
They are only intended as comments.
;
_shelx_estimated_absorpt_t_max 0.879
_shelx_estimated_absorpt_t_min 0.755
_olex2_refinement_description
;
1. Fixed Uiso
 At 1.2 times of:
  All C(H) groups
 At 1.5 times of:
  All C(H,H,H) groups
2. Uiso/Uaniso restraints and constraints
Uanis(F3A) \\sim Ueq, Uanis(F3) \\sim Ueq, Uanis(F1A) \\sim Ueq, Uanis(F1)
\\sim Ueq, Uanis(F2A) \\sim Ueq, Uanis(F2) \\sim Ueq: with sigma of 0.005 and
sigma for terminal atoms of 0.01
Uanis(F6) \\sim Ueq, Uanis(F6A) \\sim Ueq, Uanis(F5) \\sim Ueq, Uanis(F5A)
\\sim Ueq, Uanis(F4) \\sim Ueq, Uanis(F4A) \\sim Ueq: with sigma of 0.005 and
sigma for terminal atoms of 0.01
Uanis(F1) = Uanis(F1A)
Uanis(F2) = Uanis(F2A)
Uanis(F3) = Uanis(F3A)
Uanis(F6) = Uanis(F6A)
Uanis(F5) = Uanis(F5A)
Uanis(F4) = Uanis(F4A)
3. Others
 Sof(F1A)=Sof(F3A)=Sof(F2A)=1-FVAR(1)
 Sof(F2)=Sof(F1)=Sof(F3)=FVAR(1)
 Sof(F4A)=Sof(F6A)=Sof(F5A)=1-FVAR(2)
 Sof(F5)=Sof(F4)=Sof(F6)=FVAR(2)
4.a Aromatic/amide H refined with riding coordinates:
 C4(H4), C2(H2), C7(H7), C1(H1), C20(H20), C14(H14), C10(H10), C15(H15),
 C9(H9), C16(H16)
4.b Idealised Me refined as rotating group:
 C23(H23A,H23B,H23C)
;
_olex2_submission_special_instructions 'No special instructions were received'
_oxdiff_exptl_absorpt_empirical_details
;
Empirical correction (ABSPACK) includes:
- Absorption correction using spherical harmonics
- Frame scaling
;

loop_
_space_group_symop_operation_xyz
'x, y, z'
'-x, y+1/2, -z+1/2'
'-x, -y, -z'
'x, -y-1/2, z-1/2'

loop_
_atom_site_label
_atom_site_type_symbol
_atom_site_fract_x
_atom_site_fract_y
_atom_site_fract_z
_atom_site_U_iso_or_equiv
_atom_site_adp_type
_atom_site_occupancy
_atom_site_site_symmetry_order
_atom_site_calc_flag
_atom_site_refinement_flags_posn
_atom_site_refinement_flags_adp
_atom_site_refinement_flags_occupancy
_atom_site_disorder_assembly
_atom_site_disorder_group
Cu1 Cu 0.18188(6) 0.03125(3) 0.50258(3) 0.03710(17) Uani 1 1 d . . . . .
Cl1 Cl 0.30792(13) 0.17287(7) 0.37776(8) 0.0484(3) Uani 1 1 d . . . . .
O2 O 0.2651(3) -0.07073(18) 0.48606(19) 0.0445(8) Uani 1 1 d . . . . .
O1 O 0.0197(3) 0.01608(18) 0.40596(19) 0.0422(7) Uani 1 1 d . . . . .
C13 C 0.0178(5) -0.0311(3) 0.3409(3) 0.0389(10) Uani 1 1 d . . . . .
N1 N 0.1169(4) 0.1386(2) 0.5308(2) 0.0318(7) Uani 1 1 d . . . . .
C5 C 0.1998(4) 0.1719(2) 0.6047(3) 0.0316(9) Uani 1 1 d . . . . .
N2 N 0.3306(4) 0.0494(2) 0.6148(2) 0.0364(8) Uani 1 1 d . . . . .
C6 C 0.3166(4) 0.1193(2) 0.6549(3) 0.0322(9) Uani 1 1 d . . . . .
C4 C 0.1739(5) 0.2485(3) 0.6294(3) 0.0385(10) Uani 1 1 d . . . . .
H4 H 0.231138 0.270658 0.680763 0.046 Uiso 1 1 calc R U . . .
C2 C -0.0251(5) 0.2576(3) 0.5011(3) 0.0397(10) Uani 1 1 d . . . . .
H2 H -0.102878 0.285688 0.465271 0.048 Uiso 1 1 calc R U . . .
C22 C 0.1171(5) -0.0961(3) 0.3429(3) 0.0386(10) Uani 1 1 d . . . . .
C7 C 0.4028(5) 0.1358(3) 0.7371(3) 0.0388(10) Uani 1 1 d . . . . .
H7 H 0.392402 0.184031 0.764378 0.047 Uiso 1 1 calc R U . . .
C1 C 0.0071(5) 0.1804(3) 0.4803(3) 0.0365(10) Uani 1 1 d . . . . .
H1 H -0.049483 0.156910 0.429605 0.044 Uiso 1 1 calc R U . . .
C19 C 0.3121(6) -0.2328(3) 0.3519(3) 0.0520(12) Uani 1 1 d . . . . .
C3 C 0.0601(5) 0.2923(3) 0.5759(3) 0.0422(11) Uani 1 1 d . . . . .
C20 C 0.3272(5) -0.1827(3) 0.4185(3) 0.0493(12) Uani 1 1 d . . . . .
H20 H 0.401502 -0.192823 0.468568 0.059 Uiso 1 1 calc R U . . .
F2 F 0.116(2) 0.4075(16) 0.6656(14) 0.076(3) Uani 0.445(7) 1 d . U P A 1
C21 C 0.2345(5) -0.1127(3) 0.4178(3) 0.0406(10) Uani 1 1 d . . . . .
C14 C -0.0926(5) -0.0189(3) 0.2629(3) 0.0467(12) Uani 1 1 d . . . . .
H14 H -0.156030 0.024439 0.258836 0.056 Uiso 1 1 calc R U . . .
C10 C 0.4321(5) -0.0037(3) 0.6541(3) 0.0483(12) Uani 1 1 d . . . . .
H10 H 0.443035 -0.050802 0.625001 0.058 Uiso 1 1 calc R U . . .
O4 O 0.4028(5) 0.1792(2) 0.3226(3) 0.0751(12) Uani 1 1 d . . . . .
O3 O 0.1835(5) -0.2597(3) 0.2077(3) 0.0865(14) Uani 1 1 d . . . . .
C18 C 0.1954(6) -0.2166(3) 0.2711(3) 0.0560(13) Uani 1 1 d . . . . .
C15 C -0.1084(6) -0.0691(4) 0.1934(3) 0.0541(13) Uani 1 1 d . . . . .
H15 H -0.182361 -0.059548 0.143035 0.065 Uiso 1 1 calc R U . . .
C9 C 0.5218(6) 0.0092(3) 0.7368(3) 0.0529(13) Uani 1 1 d . . . . .
H9 H 0.591469 -0.028615 0.763570 0.063 Uiso 1 1 calc R U . . .
C17 C 0.0974(5) -0.1476(3) 0.2697(3) 0.0452(11) Uani 1 1 d . . . . .
F5 F 0.7327(5) 0.0743(4) 0.8800(3) 0.0823(18) Uani 0.705(6) 1 d . U P B 1
F4 F 0.5946(8) 0.1674(4) 0.8983(4) 0.093(2) Uani 0.705(6) 1 d . U P B 1
C11 C 0.0293(8) 0.3759(3) 0.5993(4) 0.0709(18) Uani 1 1 d . . . . .
C12 C 0.5931(7) 0.0920(4) 0.8697(4) 0.0641(16) Uani 1 1 d . . . . .
C8 C 0.5048(5) 0.0796(3) 0.7782(3) 0.0447(11) Uani 1 1 d . . . . .
O5 O 0.1609(5) 0.1781(3) 0.3286(3) 0.0919(15) Uani 1 1 d . . . . .
C16 C -0.0156(6) -0.1340(4) 0.1969(3) 0.0582(14) Uani 1 1 d . . . . .
H16 H -0.029900 -0.168624 0.149680 0.070 Uiso 1 1 calc R U . . .
C23 C 0.4078(7) -0.3041(3) 0.3529(4) 0.0744(18) Uani 1 1 d . . . . .
H23A H 0.489267 -0.302029 0.403640 0.112 Uiso 1 1 calc R U . . .
H23B H 0.442431 -0.303636 0.301878 0.112 Uiso 1 1 calc R U . . .
H23C H 0.353254 -0.352553 0.353975 0.112 Uiso 1 1 calc R U . . .
F6 F 0.5486(9) 0.0466(5) 0.9229(4) 0.114(2) Uani 0.705(6) 1 d . U P B 1
O6 O 0.3328(5) 0.0971(2) 0.4208(3) 0.0779(13) Uani 1 1 d . . . . .
O7 O 0.3343(6) 0.2343(3) 0.4407(3) 0.1038(17) Uani 1 1 d . . . . .
F1 F 0.0490(15) 0.4252(7) 0.5267(8) 0.099(3) Uani 0.445(7) 1 d . U P A 1
F3 F -0.1027(13) 0.3898(7) 0.5927(10) 0.097(2) Uani 0.445(7) 1 d . U P A 1
F1A F -0.0412(13) 0.4187(5) 0.5374(6) 0.099(3) Uani 0.555(7) 1 d . U P A 2
F3A F -0.0644(9) 0.3705(5) 0.6562(7) 0.097(2) Uani 0.555(7) 1 d . U P A 2
F2A F 0.1460(18) 0.4139(13) 0.6459(11) 0.076(3) Uani 0.555(7) 1 d . U P A 2
F4A F 0.5009(16) 0.0997(11) 0.9234(10) 0.093(2) Uani 0.295(6) 1 d . U P B 2
F6A F 0.666(2) 0.0283(12) 0.9061(9) 0.114(2) Uani 0.295(6) 1 d . U P B 2
F5A F 0.6521(15) 0.1613(13) 0.8800(10) 0.0823(18) Uani 0.295(6) 1 d . U P B 2

loop_
_atom_site_aniso_label
_atom_site_aniso_U_11
_atom_site_aniso_U_22
_atom_site_aniso_U_33
_atom_site_aniso_U_23
_atom_site_aniso_U_13
_atom_site_aniso_U_12
Cu1 0.0448(3) 0.0321(3) 0.0306(3) -0.0055(2) 0.0036(2) 0.0023(2)
Cl1 0.0536(7) 0.0457(7) 0.0500(7) 0.0114(6) 0.0212(6) 0.0084(6)
O2 0.0553(19) 0.0379(17) 0.0327(16) -0.0127(14) -0.0013(14) 0.0037(15)
O1 0.0499(18) 0.0392(17) 0.0336(16) -0.0086(14) 0.0047(14) -0.0012(14)
C13 0.045(2) 0.041(2) 0.030(2) 0.000(2) 0.0089(19) -0.012(2)
N1 0.0378(18) 0.0310(18) 0.0265(17) 0.0001(15) 0.0087(15) -0.0015(15)
C5 0.035(2) 0.031(2) 0.028(2) 0.0014(18) 0.0078(17) -0.0001(18)
N2 0.042(2) 0.0335(19) 0.0331(19) -0.0022(16) 0.0092(16) 0.0053(16)
C6 0.033(2) 0.031(2) 0.032(2) -0.0030(18) 0.0086(18) 0.0004(18)
C4 0.044(2) 0.033(2) 0.035(2) -0.0035(19) 0.005(2) 0.001(2)
C2 0.046(3) 0.038(2) 0.033(2) 0.005(2) 0.006(2) 0.010(2)
C22 0.050(3) 0.041(2) 0.026(2) -0.0003(19) 0.0122(19) -0.008(2)
C7 0.042(2) 0.036(2) 0.036(2) -0.006(2) 0.006(2) 0.001(2)
C1 0.041(2) 0.037(2) 0.029(2) 0.0000(19) 0.0055(19) 0.001(2)
C19 0.055(3) 0.044(3) 0.058(3) -0.016(3) 0.019(3) -0.003(2)
C3 0.054(3) 0.034(2) 0.039(3) 0.002(2) 0.013(2) 0.006(2)
C20 0.052(3) 0.045(3) 0.048(3) -0.014(2) 0.008(2) 0.004(2)
F2 0.085(6) 0.044(3) 0.090(6) -0.017(4) 0.011(4) 0.004(4)
C21 0.051(3) 0.033(2) 0.040(3) -0.004(2) 0.017(2) -0.005(2)
C14 0.052(3) 0.053(3) 0.035(2) 0.000(2) 0.010(2) -0.010(2)
C10 0.052(3) 0.039(3) 0.045(3) -0.009(2) -0.002(2) 0.015(2)
O4 0.089(3) 0.063(2) 0.095(3) 0.032(2) 0.063(3) 0.022(2)
O3 0.097(3) 0.095(3) 0.065(3) -0.041(3) 0.017(2) 0.006(3)
C18 0.064(3) 0.060(3) 0.046(3) -0.020(3) 0.020(3) -0.008(3)
C15 0.051(3) 0.077(4) 0.031(2) -0.001(3) 0.004(2) -0.010(3)
C9 0.053(3) 0.047(3) 0.048(3) -0.005(2) -0.006(2) 0.021(2)
C17 0.050(3) 0.055(3) 0.033(2) -0.012(2) 0.015(2) -0.011(2)
F5 0.049(2) 0.112(4) 0.067(3) -0.022(3) -0.017(2) 0.010(3)
F4 0.093(4) 0.094(4) 0.072(3) -0.043(3) -0.014(3) 0.029(3)
C11 0.082(4) 0.044(3) 0.071(4) -0.010(3) -0.008(4) 0.022(3)
C12 0.066(4) 0.060(4) 0.051(3) -0.006(3) -0.009(3) 0.012(3)
C8 0.040(2) 0.049(3) 0.040(3) -0.004(2) 0.000(2) 0.003(2)
O5 0.066(3) 0.137(4) 0.068(3) 0.021(3) 0.008(2) 0.027(3)
C16 0.068(3) 0.075(4) 0.033(3) -0.017(3) 0.016(2) -0.016(3)
C23 0.078(4) 0.061(4) 0.087(5) -0.031(3) 0.027(4) 0.008(3)
F6 0.139(5) 0.146(5) 0.049(3) 0.013(3) 0.010(3) -0.030(5)
O6 0.086(3) 0.064(2) 0.103(3) 0.045(2) 0.059(3) 0.027(2)
O7 0.110(4) 0.093(4) 0.119(4) -0.047(3) 0.049(3) -0.027(3)
F1 0.132(6) 0.051(3) 0.099(4) 0.007(3) 0.003(5) 0.032(5)
F3 0.096(4) 0.076(4) 0.130(5) -0.035(4) 0.051(5) 0.017(3)
F1A 0.132(6) 0.051(3) 0.099(4) 0.007(3) 0.003(5) 0.032(5)
F3A 0.096(4) 0.076(4) 0.130(5) -0.035(4) 0.051(5) 0.017(3)
F2A 0.085(6) 0.044(3) 0.090(6) -0.017(4) 0.011(4) 0.004(4)
F4A 0.093(4) 0.094(4) 0.072(3) -0.043(3) -0.014(3) 0.029(3)
F6A 0.139(5) 0.146(5) 0.049(3) 0.013(3) 0.010(3) -0.030(5)
F5A 0.049(2) 0.112(4) 0.067(3) -0.022(3) -0.017(2) 0.010(3)

loop_
_atom_type_symbol
_atom_type_description
_atom_type_scat_dispersion_real
_atom_type_scat_dispersion_imag
_atom_type_scat_source
C C 0.0033 0.0016 'International Tables Vol C Tables 4.2.6.8 and 6.1.1.4'
H H 0.0000 0.0000 'International Tables Vol C Tables 4.2.6.8 and 6.1.1.4'
Cl Cl 0.1484 0.1585 'International Tables Vol C Tables 4.2.6.8 and 6.1.1.4'
Cu Cu 0.3201 1.2651 'International Tables Vol C Tables 4.2.6.8 and 6.1.1.4'
F F 0.0171 0.0103 'International Tables Vol C Tables 4.2.6.8 and 6.1.1.4'
N N 0.0061 0.0033 'International Tables Vol C Tables 4.2.6.8 and 6.1.1.4'
O O 0.0106 0.0060 'International Tables Vol C Tables 4.2.6.8 and 6.1.1.4'

loop_
_geom_angle_atom_site_label_1
_geom_angle_atom_site_label_2
_geom_angle_atom_site_label_3
_geom_angle
_geom_angle_site_symmetry_1
_geom_angle_site_symmetry_3
_geom_angle_publ_flag
O2 Cu1 N1 173.28(13) . . ?
O2 Cu1 N2 92.18(13) . . ?
O1 Cu1 O2 92.69(13) . . ?
O1 Cu1 N1 94.01(13) . . ?
O1 Cu1 N2 171.22(14) . . ?
N1 Cu1 N2 81.23(14) . . ?
O5 Cl1 O4 110.4(3) . . ?
O5 Cl1 O6 109.6(3) . . ?
O6 Cl1 O4 108.3(2) . . ?
O7 Cl1 O4 111.6(3) . . ?
O7 Cl1 O5 108.2(3) . . ?
O7 Cl1 O6 108.7(3) . . ?
C21 O2 Cu1 126.8(3) . . ?
C13 O1 Cu1 124.7(3) . . ?
O1 C13 C22 124.9(4) . . ?
O1 C13 C14 117.8(4) . . ?
C14 C13 C22 117.3(4) . . ?
C5 N1 Cu1 115.1(3) . . ?
C1 N1 Cu1 125.0(3) . . ?
C1 N1 C5 119.7(4) . . ?
N1 C5 C6 114.4(3) . . ?
N1 C5 C4 121.5(4) . . ?
C4 C5 C6 124.1(4) . . ?
C6 N2 Cu1 115.0(3) . . ?
C10 N2 Cu1 125.1(3) . . ?
C10 N2 C6 119.7(4) . . ?
N2 C6 C5 114.0(4) . . ?
N2 C6 C7 121.1(4) . . ?
C7 C6 C5 124.9(4) . . ?
C5 C4 H4 120.8 . . ?
C5 C4 C3 118.4(4) . . ?
C3 C4 H4 120.8 . . ?
C1 C2 H2 120.7 . . ?
C3 C2 H2 120.7 . . ?
C3 C2 C1 118.7(4) . . ?
C21 C22 C13 121.9(4) . . ?
C17 C22 C13 119.8(4) . . ?
C17 C22 C21 118.3(4) . . ?
C6 C7 H7 120.6 . . ?
C6 C7 C8 118.9(4) . . ?
C8 C7 H7 120.6 . . ?
N1 C1 C2 121.9(4) . . ?
N1 C1 H1 119.1 . . ?
C2 C1 H1 119.1 . . ?
C20 C19 C18 118.6(5) . . ?
C20 C19 C23 123.7(5) . . ?
C18 C19 C23 117.7(4) . . ?
C4 C3 C11 120.4(4) . . ?
C2 C3 C4 119.7(4) . . ?
C2 C3 C11 119.9(4) . . ?
C19 C20 H20 118.0 . . ?
C19 C20 C21 124.0(5) . . ?
C21 C20 H20 118.0 . . ?
O2 C21 C22 124.4(4) . . ?
O2 C21 C20 115.8(4) . . ?
C22 C21 C20 119.7(4) . . ?
C13 C14 H14 119.2 . . ?
C15 C14 C13 121.6(5) . . ?
C15 C14 H14 119.2 . . ?
N2 C10 H10 119.0 . . ?
N2 C10 C9 122.0(4) . . ?
C9 C10 H10 119.0 . . ?
O3 C18 C19 119.8(5) . . ?
O3 C18 C17 121.8(5) . . ?
C17 C18 C19 118.4(4) . . ?
C14 C15 H15 119.6 . . ?
C14 C15 C16 120.9(5) . . ?
C16 C15 H15 119.6 . . ?
C10 C9 H9 121.0 . . ?
C8 C9 C10 118.0(4) . . ?
C8 C9 H9 121.0 . . ?
C22 C17 C18 120.9(4) . . ?
C16 C17 C22 119.9(5) . . ?
C16 C17 C18 119.2(4) . . ?
F2 C11 C3 117.9(13) . . ?
F2 C11 F1 103.6(12) . . ?
F1 C11 C3 104.1(7) . . ?
F3 C11 C3 114.3(7) . . ?
F3 C11 F2 114.0(12) . . ?
F3 C11 F1 99.8(8) . . ?
F1A C11 C3 115.5(6) . . ?
F1A C11 F3A 104.1(7) . . ?
F1A C11 F2A 111.3(11) . . ?
F3A C11 C3 107.4(6) . . ?
F2A C11 C3 113.2(10) . . ?
F2A C11 F3A 104.1(8) . . ?
F5 C12 F4 104.4(6) . . ?
F5 C12 C8 111.9(5) . . ?
F4 C12 C8 114.7(5) . . ?
F6 C12 F5 106.6(6) . . ?
F6 C12 F4 107.2(7) . . ?
F6 C12 C8 111.5(6) . . ?
F4A C12 C8 109.6(7) . . ?
F6A C12 C8 114.6(8) . . ?
F6A C12 F4A 98.4(11) . . ?
F5A C12 C8 111.4(9) . . ?
F5A C12 F4A 99.6(10) . . ?
F5A C12 F6A 120.6(11) . . ?
C7 C8 C12 120.9(4) . . ?
C9 C8 C7 120.3(4) . . ?
C9 C8 C12 118.8(4) . . ?
C15 C16 H16 119.8 . . ?
C17 C16 C15 120.5(5) . . ?
C17 C16 H16 119.8 . . ?
C19 C23 H23A 109.5 . . ?
C19 C23 H23B 109.5 . . ?
C19 C23 H23C 109.5 . . ?
H23A C23 H23B 109.5 . . ?
H23A C23 H23C 109.5 . . ?
H23B C23 H23C 109.5 . . ?

loop_
_geom_bond_atom_site_label_1
_geom_bond_atom_site_label_2
_geom_bond_distance
_geom_bond_site_symmetry_2
_geom_bond_publ_flag
Cu1 O2 1.918(3) . ?
Cu1 O1 1.884(3) . ?
Cu1 N1 1.978(3) . ?
Cu1 N2 1.986(4) . ?
Cl1 O4 1.428(4) . ?
Cl1 O5 1.412(4) . ?
Cl1 O6 1.422(4) . ?
Cl1 O7 1.408(5) . ?
O2 C21 1.261(5) . ?
O1 C13 1.298(5) . ?
C13 C22 1.429(6) . ?
C13 C14 1.413(6) . ?
N1 C5 1.350(5) . ?
N1 C1 1.331(5) . ?
C5 C6 1.472(6) . ?
C5 C4 1.374(6) . ?
N2 C6 1.349(5) . ?
N2 C10 1.334(5) . ?
C6 C7 1.376(6) . ?
C4 H4 0.9300 . ?
C4 C3 1.391(6) . ?
C2 H2 0.9300 . ?
C2 C1 1.378(6) . ?
C2 C3 1.378(6) . ?
C22 C21 1.428(6) . ?
C22 C17 1.420(6) . ?
C7 H7 0.9300 . ?
C7 C8 1.379(6) . ?
C1 H1 0.9300 . ?
C19 C20 1.329(6) . ?
C19 C18 1.485(7) . ?
C19 C23 1.491(7) . ?
C3 C11 1.487(7) . ?
C20 H20 0.9300 . ?
C20 C21 1.457(6) . ?
F2 C11 1.27(2) . ?
C14 H14 0.9300 . ?
C14 C15 1.365(7) . ?
C10 H10 0.9300 . ?
C10 C9 1.385(6) . ?
O3 C18 1.221(6) . ?
C18 C17 1.474(7) . ?
C15 H15 0.9300 . ?
C15 C16 1.385(7) . ?
C9 H9 0.9300 . ?
C9 C8 1.374(6) . ?
C17 C16 1.374(7) . ?
F5 C12 1.328(7) . ?
F4 C12 1.331(9) . ?
C11 F1 1.474(15) . ?
C11 F3 1.255(12) . ?
C11 F1A 1.256(10) . ?
C11 F3A 1.440(11) . ?
C11 F2A 1.320(19) . ?
C12 C8 1.492(7) . ?
C12 F6 1.292(9) . ?
C12 F4A 1.390(18) . ?
C12 F6A 1.313(19) . ?
C12 F5A 1.271(19) . ?
C16 H16 0.9300 . ?
C23 H23A 0.9600 . ?
C23 H23B 0.9600 . ?
C23 H23C 0.9600 . ?

loop_
_geom_torsion_atom_site_label_1
_geom_torsion_atom_site_label_2
_geom_torsion_atom_site_label_3
_geom_torsion_atom_site_label_4
_geom_torsion
_geom_torsion_site_symmetry_1
_geom_torsion_site_symmetry_2
_geom_torsion_site_symmetry_3
_geom_torsion_site_symmetry_4
_geom_torsion_publ_flag
Cu1 O2 C21 C22 -8.4(6) . . . . ?
Cu1 O2 C21 C20 172.1(3) . . . . ?
Cu1 O1 C13 C22 20.1(6) . . . . ?
Cu1 O1 C13 C14 -161.5(3) . . . . ?
Cu1 N1 C5 C6 -4.9(4) . . . . ?
Cu1 N1 C5 C4 175.4(3) . . . . ?
Cu1 N1 C1 C2 -174.9(3) . . . . ?
Cu1 N2 C6 C5 -4.3(5) . . . . ?
Cu1 N2 C6 C7 173.3(3) . . . . ?
Cu1 N2 C10 C9 -172.5(4) . . . . ?
O2 Cu1 O1 C13 -23.6(3) . . . . ?
O1 C13 C22 C21 -2.9(7) . . . . ?
O1 C13 C22 C17 175.2(4) . . . . ?
O1 C13 C14 C15 -175.6(4) . . . . ?
C13 C22 C21 O2 -3.3(7) . . . . ?
C13 C22 C21 C20 176.2(4) . . . . ?
C13 C22 C17 C18 -178.0(4) . . . . ?
C13 C22 C17 C16 1.0(7) . . . . ?
C13 C14 C15 C16 -0.3(8) . . . . ?
N1 Cu1 O1 C13 155.9(3) . . . . ?
N1 C5 C6 N2 6.1(5) . . . . ?
N1 C5 C6 C7 -171.4(4) . . . . ?
N1 C5 C4 C3 -0.6(6) . . . . ?
C5 N1 C1 C2 0.1(6) . . . . ?
C5 C6 C7 C8 177.4(4) . . . . ?
C5 C4 C3 C2 1.4(7) . . . . ?
C5 C4 C3 C11 -179.1(5) . . . . ?
N2 C6 C7 C8 0.1(6) . . . . ?
N2 C10 C9 C8 -0.6(8) . . . . ?
C6 C5 C4 C3 179.8(4) . . . . ?
C6 N2 C10 C9 2.2(7) . . . . ?
C6 C7 C8 C9 1.5(7) . . . . ?
C6 C7 C8 C12 -175.5(5) . . . . ?
C4 C5 C6 N2 -174.3(4) . . . . ?
C4 C5 C6 C7 8.2(7) . . . . ?
C4 C3 C11 F2 5.1(13) . . . . ?
C4 C3 C11 F1 119.2(7) . . . . ?
C4 C3 C11 F3 -133.0(10) . . . . ?
C4 C3 C11 F1A 158.6(8) . . . . ?
C4 C3 C11 F3A -85.8(7) . . . . ?
C4 C3 C11 F2A 28.6(11) . . . . ?
C2 C3 C11 F2 -175.4(11) . . . . ?
C2 C3 C11 F1 -61.3(8) . . . . ?
C2 C3 C11 F3 46.5(12) . . . . ?
C2 C3 C11 F1A -21.9(11) . . . . ?
C2 C3 C11 F3A 93.7(7) . . . . ?
C2 C3 C11 F2A -151.9(9) . . . . ?
C22 C13 C14 C15 2.9(7) . . . . ?
C22 C17 C16 C15 1.7(7) . . . . ?
C1 N1 C5 C6 179.5(4) . . . . ?
C1 N1 C5 C4 -0.1(6) . . . . ?
C1 C2 C3 C4 -1.4(7) . . . . ?
C1 C2 C3 C11 179.1(5) . . . . ?
C19 C20 C21 O2 -179.0(5) . . . . ?
C19 C20 C21 C22 1.5(7) . . . . ?
C19 C18 C17 C22 2.1(7) . . . . ?
C19 C18 C17 C16 -176.9(5) . . . . ?
C3 C2 C1 N1 0.6(7) . . . . ?
C20 C19 C18 O3 176.7(6) . . . . ?
C20 C19 C18 C17 -2.6(7) . . . . ?
C21 C22 C17 C18 0.2(7) . . . . ?
C21 C22 C17 C16 179.1(4) . . . . ?
C14 C13 C22 C21 178.7(4) . . . . ?
C14 C13 C22 C17 -3.3(6) . . . . ?
C14 C15 C16 C17 -2.2(8) . . . . ?
C10 N2 C6 C5 -179.5(4) . . . . ?
C10 N2 C6 C7 -1.9(6) . . . . ?
C10 C9 C8 C7 -1.2(8) . . . . ?
C10 C9 C8 C12 175.8(5) . . . . ?
O3 C18 C17 C22 -177.2(5) . . . . ?
O3 C18 C17 C16 3.8(8) . . . . ?
C18 C19 C20 C21 0.9(8) . . . . ?
C18 C17 C16 C15 -179.3(5) . . . . ?
C17 C22 C21 O2 178.6(4) . . . . ?
C17 C22 C21 C20 -1.9(6) . . . . ?
F5 C12 C8 C7 -135.8(6) . . . . ?
F5 C12 C8 C9 47.2(8) . . . . ?
F4 C12 C8 C7 -17.1(9) . . . . ?
F4 C12 C8 C9 165.9(7) . . . . ?
C23 C19 C20 C21 179.8(5) . . . . ?
C23 C19 C18 O3 -2.3(8) . . . . ?
C23 C19 C18 C17 178.4(5) . . . . ?
F6 C12 C8 C7 105.0(8) . . . . ?
F6 C12 C8 C9 -72.0(8) . . . . ?
F4A C12 C8 C7 58.7(11) . . . . ?
F4A C12 C8 C9 -118.3(10) . . . . ?
F6A C12 C8 C7 168.2(11) . . . . ?
F6A C12 C8 C9 -8.8(13) . . . . ?
F5A C12 C8 C7 -50.5(11) . . . . ?
F5A C12 C8 C9 132.5(9) . . . . ?
